data_7201737
loop_
_publ_author_name
'Srivijaya, R.'
'Vishweshwar, Peddy'
'Sreekanth, B. R.'
'Vyas, K.'

_publ_section_title
;
 Crystalline forms and aqueous solubilities of an IBS drug, tegaserod
;
_journal_issue 3
_journal_name_full CrystEngComm
_journal_page_first 283
_journal_paper_doi 10.1039/b714374p
_journal_volume 10
_journal_year 2008
_chemical_formula_moiety 'C16 H25 N5 O2 '
_chemical_formula_sum 'C16 H25 N5 O2'
_chemical_formula_weight 319.41
_space_group_IT_number 14
_symmetry_cell_setting monoclinic
_symmetry_Int_Tables_number 14
_symmetry_space_group_name_Hall '-P 2ybc'
_symmetry_space_group_name_H-M 'P 1 21/c 1'
_cell_angle_alpha 90.0000
_cell_angle_beta 93.241(4)
_cell_angle_gamma 90.0000
_cell_formula_units_Z 4
_cell_length_a 7.111(3)
_cell_length_b 10.857(5)
_cell_length_c 23.106(10)
_cell_measurement_reflns_used 6428
_cell_measurement_temperature 298
_cell_measurement_theta_max 27.4
_cell_measurement_theta_min 1.8
_cell_volume 1781.0(14)
_computing_cell_refinement CrystalClear
_computing_data_collection CrystalClear
_computing_data_reduction CrystalStructure
_computing_molecular_graphics X-seed
_computing_publication_material 'CrystalStructure 3.8'
_computing_structure_refinement CRYSTALS
_computing_structure_solution SIR2004
_diffrn_detector_area_resol_mean 7.31
_diffrn_measured_fraction_theta_full 0.983
_diffrn_measured_fraction_theta_max 0.964
_diffrn_measurement_device_type 'Rigaku Mercury'
_diffrn_measurement_method \w
_diffrn_radiation_type 'Mo K\a'
_diffrn_radiation_wavelength 0.71070
_diffrn_reflns_av_R_equivalents 0.058
_diffrn_reflns_limit_h_max 9
_diffrn_reflns_limit_h_min -5
_diffrn_reflns_limit_k_max 13
_diffrn_reflns_limit_k_min -13
_diffrn_reflns_limit_l_max 29
_diffrn_reflns_limit_l_min -29
_diffrn_reflns_number 19687
_diffrn_reflns_theta_full 26.50
_diffrn_reflns_theta_max 27.47
_exptl_absorpt_coefficient_mu 0.081
_exptl_absorpt_correction_T_max 0.995
_exptl_absorpt_correction_T_min 0.979
_exptl_absorpt_correction_type multi-scan
_exptl_absorpt_process_details 'Jacobson, R. (1998) Private communication'
_exptl_crystal_colour colorless
_exptl_crystal_density_diffrn 1.184
_exptl_crystal_density_method 'not measured'
_exptl_crystal_description prism
_exptl_crystal_F_000 680.00
_exptl_crystal_size_max 0.50
_exptl_crystal_size_mid 0.20
_exptl_crystal_size_min 0.05
_refine_diff_density_max 0.32
_refine_diff_density_min -0.33
_refine_ls_extinction_coef 808(39)
_refine_ls_extinction_method 'Larson (1970) Crystallographic Computing eq. 22'
_refine_ls_goodness_of_fit_ref 1.083
_refine_ls_hydrogen_treatment refall
_refine_ls_number_parameters 225
_refine_ls_number_reflns 3191
_refine_ls_R_factor_gt 0.0601
_refine_ls_shift/su_max 0.0000
_refine_ls_structure_factor_coef Fsqd
_refine_ls_weighting_details
;
Chebychev polynomial with 3 parameters (Carruthers & Watkin, 1979)
7901.0900 10916.3000 3160.0000
;
_refine_ls_weighting_scheme calc
_refine_ls_wR_factor_ref 0.0989
_reflns_number_gt 1724
_reflns_number_total 3625
_reflns_threshold_expression F^2^>2.0\s(F^2^)
_cod_data_source_file b714374p.txt
_cod_data_source_block '__Teg_Free_Mono_3'
_cod_original_cell_volume 1780.8(13)
_cod_original_formula_sum 'C16 H25 N5 O2 '
_cod_database_code 7201737

loop_
_symmetry_equiv_pos_site_id
_symmetry_equiv_pos_as_xyz
1 +X,+Y,+Z
2 -X,1/2+Y,1/2-Z
3 -X,-Y,-Z
4 +X,1/2-Y,1/2+Z

loop_
_atom_site_aniso_label
_atom_site_aniso_U_11
_atom_site_aniso_U_22
_atom_site_aniso_U_33
_atom_site_aniso_U_23
_atom_site_aniso_U_13
_atom_site_aniso_U_12
O1 0.0635(10) 0.0847(13) 0.0932(12) -0.0270(10) 0.0201(9) -0.0178(9)
N1 0.0817(13) 0.0645(12) 0.0442(9) -0.0110(9) 0.0131(9) 0.0104(10)
N2 0.0605(10) 0.0512(10) 0.0427(8) -0.0025(7) 0.0048(7) -0.0037(8)
N3 0.0743(12) 0.0567(11) 0.0406(9) -0.0023(8) 0.0070(8) -0.0117(9)
N4 0.0781(14) 0.0991(17) 0.0553(11) -0.0148(11) 0.0203(10) -0.0064(12)
N5 0.1169(19) 0.0746(14) 0.0518(11) -0.0138(10) 0.0081(11) -0.0122(13)
C1 0.0779(15) 0.0569(13) 0.0453(11) -0.0002(10) 0.0123(10) 0.0034(11)
C2 0.0653(13) 0.0468(12) 0.0426(10) -0.0021(9) 0.0070(9) 0.0033(10)
C3 0.0584(12) 0.0464(11) 0.0405(9) -0.0050(8) -0.0003(8) 0.0081(9)
C4 0.0614(13) 0.0496(12) 0.0495(11) -0.0101(9) 0.0047(9) 0.0039(10)
C5 0.0518(12) 0.0621(14) 0.0645(13) -0.0131(11) 0.0047(10) 0.0030(10)
C6 0.0600(14) 0.0676(15) 0.0817(16) -0.0246(13) -0.0081(12) 0.0015(12)
C7 0.0751(16) 0.0676(15) 0.0597(13) -0.0247(12) -0.0038(11) 0.0093(13)
C8 0.0662(14) 0.0556(13) 0.0454(11) -0.0092(10) -0.0013(10) 0.0112(11)
C9 0.0792(18) 0.085(2) 0.106(2) -0.0080(17) 0.0146(16) -0.0213(16)
C10 0.0635(13) 0.0522(12) 0.0423(10) 0.0013(9) 0.0083(9) -0.0033(10)
C11 0.0823(16) 0.0530(13) 0.0415(11) -0.0009(9) 0.0062(10) -0.0024(12)
C12 0.176(3) 0.093(2) 0.0676(17) -0.0052(16) -0.0053(19) -0.072(2)
C13 0.131(5) 0.087(4) 0.067(3) -0.010(3) -0.006(3) -0.027(3)
C13' 0.125(6) 0.085(5) 0.064(3) -0.021(3) 0.006(4) -0.021(4)
C14 0.271(9) 0.046(3) 0.067(3) 0.006(2) 0.067(4) 0.008(4)
C14' 0.33(2) 0.171(13) 0.148(11) -0.091(8) 0.087(11) -0.149(13)
C15 0.138(7) 0.190(9) 0.141(7) -0.084(6) 0.020(5) -0.045(6)
C15' 0.37(2) 0.073(5) 0.052(4) -0.005(4) -0.041(8) -0.083(9)
C16 0.118(6) 0.187(9) 0.166(8) 0.010(7) -0.031(5) -0.022(6)
C16' 0.253(18) 0.088(6) 0.139(8) -0.018(6) -0.008(10) 0.027(9)
O2 0.0900(13) 0.1204(16) 0.0608(10) -0.0202(10) 0.0023(9) 0.0227(11)

loop_
_atom_site_label
_atom_site_type_symbol
_atom_site_thermal_displace_type
_atom_site_fract_x
_atom_site_fract_y
_atom_site_fract_z
_atom_site_occupancy
_atom_site_U_iso_or_equiv
_atom_site_calc_flag
_atom_site_refinement_flags
O1 O Uani -0.1952(2) 0.22261(17) 0.83613(8) 1.000 0.0799(7) . .
N1 N Uani 0.3798(2) 0.25836(18) 0.68901(7) 1.000 0.0631(7) . .
N2 N Uani 0.4002(2) 0.49208(16) 0.85629(7) 1.000 0.0514(5) . .
N3 N Uani 0.5041(2) 0.57179(17) 0.89477(7) 1.000 0.0571(6) . .
N4 N Uani 0.2286(3) 0.5625(2) 0.94646(9) 1.000 0.0769(8) . .
N5 N Uani 0.4838(3) 0.6737(2) 0.98117(8) 1.000 0.0810(9) . .
C1 C Uani 0.4953(3) 0.3386(2) 0.72063(9) 1.000 0.0597(8) . .
C2 C Uani 0.4101(3) 0.37498(19) 0.76948(8) 1.000 0.0514(7) . .
C3 C Uani 0.2317(3) 0.31073(19) 0.76927(8) 1.000 0.0486(6) . .
C4 C Uani 0.0886(3) 0.3046(2) 0.80765(9) 1.000 0.0534(7) . .
C5 C Uani -0.0604(3) 0.2254(2) 0.79506(10) 1.000 0.0594(8) . .
C6 C Uani -0.0716(3) 0.1547(2) 0.74490(11) 1.000 0.0702(9) . .
C7 C Uani 0.0680(3) 0.1614(2) 0.70599(10) 1.000 0.0678(8) . .
C8 C Uani 0.2207(3) 0.2377(2) 0.71849(9) 1.000 0.0559(7) . .
C9 C Uani -0.3323(4) 0.1272(2) 0.83163(13) 1.000 0.0897(11) . .
C10 C Uani 0.4907(3) 0.45811(19) 0.81251(8) 1.000 0.0525(7) . .
C11 C Uani 0.4060(3) 0.5998(2) 0.93933(9) 1.000 0.0588(8) . .
C12 C Uani 0.6714(5) 0.7246(3) 0.98130(12) 1.000 0.1127(13) . .
C13 C Uani 0.7719(9) 0.7829(5) 1.0317(2) 0.500 0.095(2) . .
C13' C Uani 0.6400(12) 0.8223(8) 1.0370(2) 0.500 0.091(3) . .
C14 C Uani 0.7333(13) 0.9105(5) 1.0410(2) 0.500 0.126(3) . .
C14' C Uani 0.810(3) 0.9000(15) 1.0346(7) 0.500 0.214(9) . .
C15 C Uani 0.7763(13) 0.9968(9) 1.1011(3) 0.500 0.156(4) . .
C15' C Uani 0.812(3) 0.9790(12) 1.0879(5) 0.500 0.167(7) . .
C16 C Uani 0.9290(13) 1.0779(10) 1.1006(3) 0.500 0.159(4) . .
C16' C Uani 0.794(3) 1.1018(12) 1.0886(5) 0.500 0.161(7) . .
O2 O Uani 0.8173(2) 0.4053(2) 0.92651(7) 1.000 0.0905(8) . .
H1 H Uiso 0.61610 0.36480 0.71010 1.000 0.0720 calc R
H4 H Uiso 0.09350 0.35390 0.84170 1.000 0.0640 calc R
H6 H Uiso -0.17610 0.10150 0.73720 1.000 0.0840 calc R
H7 H Uiso 0.06020 0.11400 0.67140 1.000 0.0810 calc R
H10 H Uiso 0.61490 0.48810 0.80880 1.000 0.0630 calc R
H11 H Uiso 0.41380 0.21110 0.66170 1.000 0.0760 calc R
H41 H Uiso 0.18990 0.57200 0.98540 1.000 0.0930 calc R
H42 H Uiso 0.18450 0.51450 0.91940 1.000 0.0930 calc R
H51 H Uiso 0.42060 0.68180 1.01680 1.000 0.0980 calc R
H91 H Uiso -0.43800 0.15520 0.80830 1.000 0.1090 calc R
H92 H Uiso -0.37060 0.10740 0.86920 1.000 0.1090 calc R
H93 H Uiso -0.28100 0.05600 0.81450 1.000 0.1090 calc R
H121 H Uiso 0.74910 0.65270 0.97230 1.000 0.1350 calc R
H122 H Uiso 0.69330 0.77370 0.94770 1.000 0.1350 calc R
H21 H Uiso 0.80990 0.34540 0.89790 1.000 0.1090 calc R
H22 H Uiso 0.74680 0.46340 0.91260 1.000 0.1090 calc R

loop_
_atom_type_symbol
_atom_type_description
_atom_type_scat_dispersion_real
_atom_type_scat_dispersion_imag
_atom_type_scat_source
C C 0.003 0.002
;
International Tables for Crystallography
(1992, Vol. C, Tables 4.2.6.8 and 6.1.1.4)
;
H H 0.000 0.000
;
International Tables for Crystallography
(1992, Vol. C, Table 6.1.1.4)
;
N N 0.006 0.003
;
International Tables for Crystallography
(1992, Vol. C, Tables 4.2.6.8 and 6.1.1.4)
;
O O 0.011 0.006
;
International Tables for Crystallography
(1992, Vol. C, Tables 4.2.6.8 and 6.1.1.4)
;

loop_
_geom_angle_atom_site_label_1
_geom_angle_atom_site_label_2
_geom_angle_atom_site_label_3
_geom_angle
_geom_angle_site_symmetry_1
_geom_angle_site_symmetry_2
_geom_angle_site_symmetry_3
_geom_angle_publ_flag
C5 O1 C9 117.6(2) . . . yes
H21 O2 H22 104.00 . . . no
C1 N1 C8 108.88(17) . . . yes
N3 N2 C10 113.76(15) . . . yes
N2 N3 C11 110.63(15) . . . yes
C11 N5 C12 124.8(2) . . . yes
C1 N1 H11 126.00 . . . no
C8 N1 H11 123.00 . . . no
H41 N4 H42 129.00 . . . no
C11 N4 H41 114.00 . . . no
C11 N4 H42 114.00 . . . no
C12 N5 H51 116.00 . . . no
C11 N5 H51 118.00 . . . no
N1 C1 C2 109.95(18) . . . yes
C1 C2 C10 125.0(2) . . . no
C3 C2 C10 128.31(18) . . . no
C1 C2 C3 106.67(17) . . . no
C2 C3 C4 134.00(18) . . . no
C2 C3 C8 106.28(17) . . . no
C4 C3 C8 119.65(19) . . . no
C3 C4 C5 118.4(2) . . . no
O1 C5 C4 114.88(19) . . . yes
C4 C5 C6 121.8(2) . . . no
O1 C5 C6 123.35(19) . . . yes
C5 C6 C7 120.4(2) . . . no
C6 C7 C8 118.8(2) . . . no
C3 C8 C7 121.0(2) . . . no
N1 C8 C3 108.17(18) . . . yes
N1 C8 C7 130.9(2) . . . yes
N2 C10 C2 121.83(19) . . . yes
N4 C11 N5 116.2(2) . . . yes
N3 C11 N4 124.8(2) . . . yes
N3 C11 N5 119.02(19) . . . yes
N5 C12 C13 124.9(3) . . . yes
N5 C12 C13' 94.6(3) . . . yes
C13 C12 C13' 37.7(4) . . . no
C12 C13 C13' 82.5(5) . . . no
C12 C13 C14 116.5(5) . . . no
C13' C13 C14 53.5(6) . . . no
C12 C13 C14' 123.4(8) . . . no
C13' C13 C14' 77.3(11) . . . no
C14 C13 C14' 24.1(10) . . . no
C14 C13' C14' 21.7(8) . . . no
C12 C13' C14 118.4(6) . . . no
C12 C13' C14' 100.7(8) . . . no
C12 C13' C13 59.7(4) . . . no
C13 C13' C14' 59.2(9) . . . no
C13 C13' C14 80.5(8) . . . no
C13 C14 C13' 46.0(5) . . . no
C13 C14 C14' 65.4(17) . . . no
C13 C14 C15' 123.9(8) . . . no
C13' C14 C14' 110.8(18) . . . no
C13 C14 C15 129.3(5) . . . no
C13' C14 C15' 134.1(8) . . . no
C14' C14 C15' 88(2) . . . no
C13' C14 C15 126.6(6) . . . no
C14' C14 C15 100.8(18) . . . no
C15 C14 C15' 13.1(9) . . . no
C13' C14' C15' 105.4(14) . . . no
C13 C14' C13' 43.6(7) . . . no
C13 C14' C14 91(2) . . . no
C13 C14' C15' 126.4(13) . . . no
C14 C14' C15' 69.3(18) . . . no
C13' C14' C14 47.5(15) . . . no
C14 C15 C16 116.6(6) . . . no
C14 C15 C16' 110.5(8) . . . no
C14 C15 C15' 45(2) . . . no
C15' C15 C16' 100(2) . . . no
C16 C15 C16' 45.5(11) . . . no
C15' C15 C16 78(2) . . . no
C15 C15' C16' 61(2) . . . no
C16 C15' C16' 43.9(11) . . . no
C14 C15' C16 141.8(11) . . . no
C14 C15' C16' 120.2(12) . . . no
C14' C15' C15 145(3) . . . no
C14' C15' C16 126.7(15) . . . no
C14' C15' C16' 125.6(12) . . . no
C14 C15' C14' 22.9(9) . . . no
C14 C15' C15 122(3) . . . no
C15 C15' C16 83(2) . . . no
C15 C16 C15' 18.7(8) . . . no
C15 C16 C16' 56.1(10) . . . no
C15' C16 C16' 65.9(12) . . . no
C15 C16' C15' 19.4(8) . . . no
C15 C16' C16 78.5(12) . . . no
C15' C16' C16 70.1(14) . . . no
N1 C1 H1 125.00 . . . no
C2 C1 H1 125.00 . . . no
C5 C4 H4 121.00 . . . no
C3 C4 H4 121.00 . . . no
C5 C6 H6 120.00 . . . no
C7 C6 H6 120.00 . . . no
C6 C7 H7 121.00 . . . no
C8 C7 H7 121.00 . . . no
O1 C9 H92 109.00 . . . no
O1 C9 H93 110.00 . . . no
H91 C9 H92 109.00 . . . no
H91 C9 H93 110.00 . . . no
H92 C9 H93 109.00 . . . no
O1 C9 H91 109.00 . . . no
N2 C10 H10 119.00 . . . no
C2 C10 H10 119.00 . . . no
N5 C12 H122 114.00 . . . no
C13 C12 H121 105.00 . . . no
C13 C12 H122 108.00 . . . no
C13' C12 H121 139.00 . . . no
C13' C12 H122 108.00 . . . no
H121 C12 H122 99.00 . . . no
N5 C12 H121 103.00 . . . no

loop_
_geom_bond_atom_site_label_1
_geom_bond_atom_site_label_2
_geom_bond_distance
_geom_bond_site_symmetry_1
_geom_bond_site_symmetry_2
_geom_bond_publ_flag
O1 C5 1.387(3) . . yes
O1 C9 1.422(3) . . yes
O2 H22 0.8600 . . no
O2 H21 0.9300 . . no
N1 C8 1.372(3) . . yes
N1 C1 1.378(3) . . yes
N2 C10 1.283(3) . . yes
N2 N3 1.418(2) . . yes
N3 C11 1.312(3) . . yes
N4 C11 1.344(3) . . yes
N5 C11 1.351(3) . . yes
N5 C12 1.444(4) . . yes
N1 H11 0.8600 . . no
N4 H42 0.8600 . . no
N4 H41 0.9600 . . no
N5 H51 0.9600 . . no
C1 C2 1.369(3) . . no
C2 C3 1.448(3) . . no
C2 C10 1.438(3) . . no
C3 C8 1.415(3) . . no
C3 C4 1.389(3) . . no
C4 C5 1.383(3) . . no
C5 C6 1.389(3) . . no
C6 C7 1.378(3) . . no
C7 C8 1.383(3) . . no
C12 C13 1.474(6) . . no
C12 C13' 1.692(7) . . no
C13 C14 1.431(8) . . no
C13 C14' 1.301(17) . . no
C13 C13' 1.044(11) . . no
C13' C14 1.166(11) . . no
C13' C14' 1.48(2) . . no
C14 C15 1.689(9) . . no
C14 C14' 0.58(2) . . no
C14 C15' 1.404(15) . . no
C14' C15' 1.50(2) . . no
C15 C16' 1.185(16) . . no
C15 C16 1.399(14) . . no
C15 C15' 0.451(18) . . no
C15' C16' 1.340(19) . . no
C15' C16 1.380(19) . . no
C16 C16' 1.02(2) . . no
C1 H1 0.9500 . . no
C4 H4 0.9500 . . no
C6 H6 0.9500 . . no
C7 H7 0.9500 . . no
C9 H92 0.9500 . . no
C9 H93 0.9500 . . no
C9 H91 0.9500 . . no
C10 H10 0.9500 . . no
C12 H122 0.9600 . . no
C12 H121 0.9900 . . no

loop_
_geom_hbond_atom_site_label_D
_geom_hbond_atom_site_label_H
_geom_hbond_atom_site_label_A
_geom_hbond_distance_DH
_geom_hbond_distance_HA
_geom_hbond_distance_DA
_geom_hbond_angle_DHA
_geom_hbond_site_symmetry_A
_geom_hbond_publ_flag
N1 H11 N3 0.8600 2.1000 2.952(3) 170.00 2_646 yes
O2 H21 O1 0.9300 1.9500 2.878(3) 177.00 1_655 yes
O2 H22 N3 0.8600 2.1100 2.929(3) 160.00 . yes
N4 H41 O2 0.9600 2.0500 2.992(3) 165.00 3_667 yes
N5 H51 O2 0.9600 2.3900 3.223(3) 144.00 3_667 yes

loop_
_geom_torsion_atom_site_label_1
_geom_torsion_atom_site_label_2
_geom_torsion_atom_site_label_3
_geom_torsion_atom_site_label_4
_geom_torsion
_geom_torsion_site_symmetry_1
_geom_torsion_site_symmetry_2
_geom_torsion_site_symmetry_3
_geom_torsion_site_symmetry_4
_geom_torsion_publ_flag
C9 O1 C5 C4 -168.3(2) . . . . no
C9 O1 C5 C6 11.6(3) . . . . no
C8 N1 C1 C2 -2.5(2) . . . . no
C1 N1 C8 C3 2.4(2) . . . . no
C1 N1 C8 C7 -177.1(2) . . . . no
C10 N2 N3 C11 -178.02(18) . . . . no
N3 N2 C10 C2 178.52(18) . . . . no
N2 N3 C11 N4 -2.6(3) . . . . no
N2 N3 C11 N5 178.99(18) . . . . no
C12 N5 C11 N3 -0.8(4) . . . . no
C12 N5 C11 N4 -179.3(2) . . . . no
C11 N5 C12 C13 -166.4(3) . . . . no
C11 N5 C12 C13' 169.3(3) . . . . no
N1 C1 C2 C3 1.6(2) . . . . no
N1 C1 C2 C10 179.75(19) . . . . no
C1 C2 C3 C4 176.5(2) . . . . no
C1 C2 C3 C8 -0.2(2) . . . . no
C10 C2 C3 C4 -1.5(4) . . . . no
C10 C2 C3 C8 -178.2(2) . . . . no
C1 C2 C10 N2 177.4(2) . . . . no
C3 C2 C10 N2 -5.0(3) . . . . no
C2 C3 C4 C5 -175.6(2) . . . . no
C8 C3 C4 C5 0.7(3) . . . . no
C2 C3 C8 N1 -1.3(2) . . . . no
C2 C3 C8 C7 178.2(2) . . . . no
C4 C3 C8 N1 -178.60(19) . . . . no
C4 C3 C8 C7 0.9(3) . . . . no
C3 C4 C5 O1 178.62(19) . . . . no
C3 C4 C5 C6 -1.3(3) . . . . no
O1 C5 C6 C7 -179.6(2) . . . . no
C4 C5 C6 C7 0.3(3) . . . . no
C5 C6 C7 C8 1.3(3) . . . . no
C6 C7 C8 N1 177.5(2) . . . . no
C6 C7 C8 C3 -2.0(3) . . . . no
N5 C12 C13 C13' -42.0(6) . . . . no
N5 C12 C13 C14 -84.6(6) . . . . no
N5 C12 C13 C14' -111.3(12) . . . . no
C13' C12 C13 C14 -42.6(6) . . . . no
C13' C12 C13 C14' -69.3(12) . . . . no
N5 C12 C13' C13 146.6(5) . . . . no
N5 C12 C13' C14 -155.6(7) . . . . no
N5 C12 C13' C14' -169.0(8) . . . . no
C13 C12 C13' C14 57.8(7) . . . . no
C13 C12 C13' C14' 44.4(8) . . . . no
C12 C13 C13' C14 -131.1(4) . . . . no
C12 C13 C13' C14' -126.8(8) . . . . no
C14 C13 C13' C12 131.1(4) . . . . no
C14 C13 C13' C14' 4.3(8) . . . . no
C14' C13 C13' C12 126.8(8) . . . . no
C14' C13 C13' C14 -4.3(8) . . . . no
C12 C13 C14 C13' 56.7(5) . . . . no
C12 C13 C14 C14' -113.1(19) . . . . no
C12 C13 C14 C15 163.0(7) . . . . no
C12 C13 C14 C15' 177.9(10) . . . . no
C13' C13 C14 C14' -169.8(19) . . . . no
C13' C13 C14 C15 106.4(9) . . . . no
C13' C13 C14 C15' 121.2(12) . . . . no
C14' C13 C14 C13' 169.8(19) . . . . no
C14' C13 C14 C15 -84(2) . . . . no
C14' C13 C14 C15' -69(2) . . . . no
C12 C13 C14' C13' 72.0(9) . . . . no
C12 C13 C14' C14 80.4(19) . . . . no
C12 C13 C14' C15' 144.8(16) . . . . no
C13' C13 C14' C14 8.4(16) . . . . no
C13' C13 C14' C15' 72.8(19) . . . . no
C14 C13 C14' C13' -8.4(16) . . . . no
C14 C13 C14' C15' 64(2) . . . . no
C12 C13' C14 C13 -47.8(5) . . . . no
C12 C13' C14 C14' -38(2) . . . . no
C12 C13' C14 C15 -160.1(6) . . . . no
C12 C13' C14 C15' -146.0(13) . . . . no
C13 C13' C14 C14' 9.9(19) . . . . no
C13 C13' C14 C15 -112.3(8) . . . . no
C13 C13' C14 C15' -98.2(15) . . . . no
C14' C13' C14 C13 -9.9(19) . . . . no
C14' C13' C14 C15 -122(2) . . . . no
C14' C13' C14 C15' -108(2) . . . . no
C12 C13' C14' C13 -44.8(6) . . . . no
C12 C13' C14' C14 146.7(17) . . . . no
C12 C13' C14' C15' -171.9(10) . . . . no
C13 C13' C14' C14 -169(2) . . . . no
C13 C13' C14' C15' -127.1(13) . . . . no
C14 C13' C14' C13 169(2) . . . . no
C14 C13' C14' C15' 41.5(14) . . . . no
C13 C14 C14' C13' 7.9(15) . . . . no
C13 C14 C14' C15' -129.1(10) . . . . no
C13' C14 C14' C13 -7.9(15) . . . . no
C13' C14 C14' C15' -137.0(10) . . . . no
C15 C14 C14' C13 128.4(8) . . . . no
C15 C14 C14' C13' 136.3(12) . . . . no
C15 C14 C14' C15' -0.7(7) . . . . no
C15' C14 C14' C13 129.1(10) . . . . no
C15' C14 C14' C13' 137.0(10) . . . . no
C13 C14 C15 C15' 70(3) . . . . no
C13 C14 C15 C16 104.2(10) . . . . no
C13 C14 C15 C16' 153.6(13) . . . . no
C13' C14 C15 C15' 129(3) . . . . no
C13' C14 C15 C16 163.6(10) . . . . no
C13' C14 C15 C16' -147.0(14) . . . . no
C14' C14 C15 C15' 3(3) . . . . no
C14' C14 C15 C16 37.2(19) . . . . no
C14' C14 C15 C16' 87(2) . . . . no
C15' C14 C15 C16 34(3) . . . . no
C15' C14 C15 C16' 84(3) . . . . no
C13 C14 C15' C14' 58.1(18) . . . . no
C13 C14 C15' C15 -119(3) . . . . no
C13 C14 C15' C16 117(2) . . . . no
C13 C14 C15' C16' 169.0(14) . . . . no
C13' C14 C15' C14' 117(2) . . . . no
C13' C14 C15' C15 -60(3) . . . . no
C13' C14 C15' C16 175.6(18) . . . . no
C13' C14 C15' C16' -131.9(16) . . . . no
C14' C14 C15' C15 -177(3) . . . . no
C14' C14 C15' C16 58(3) . . . . no
C14' C14 C15' C16' 111(2) . . . . no
C15 C14 C15' C14' 177(3) . . . . no
C15 C14 C15' C16 -125(4) . . . . no
C15 C14 C15' C16' -72(3) . . . . no
C13 C14' C15' C14 -75(2) . . . . no
C13 C14' C15' C15 -70(5) . . . . no
C13 C14' C15' C16 146.5(17) . . . . no
C13 C14' C15' C16' -158(2) . . . . no
C13' C14' C15' C14 -31.5(12) . . . . no
C13' C14' C15' C15 -27(4) . . . . no
C13' C14' C15' C16 -170.4(14) . . . . no
C13' C14' C15' C16' -115(2) . . . . no
C14 C14' C15' C15 4(5) . . . . no
C14 C14' C15' C16 -139(2) . . . . no
C14 C14' C15' C16' -84(3) . . . . no
C14 C15 C15' C14' -2(2) . . . . no
C14 C15 C15' C16 149(2) . . . . no
C14 C15 C15' C16' 109(2) . . . . no
C16 C15 C15' C14 -149(2) . . . . no
C16 C15 C15' C14' -151(4) . . . . no
C16 C15 C15' C16' -40.2(13) . . . . no
C16' C15 C15' C14 -109(2) . . . . no
C16' C15 C15' C14' -111(4) . . . . no
C16' C15 C15' C16 40.2(13) . . . . no
C14 C15 C16 C15' -24(2) . . . . no
C14 C15 C16 C16' 93.3(11) . . . . no
C15' C15 C16 C16' 117(2) . . . . no
C16' C15 C16 C15' -117(2) . . . . no
C14 C15 C16' C15' -45(2) . . . . no
C14 C15 C16' C16 -107.6(9) . . . . no
C15' C15 C16' C16 -62(3) . . . . no
C16 C15 C16' C15' 62(3) . . . . no
C14 C15' C16 C15 136(4) . . . . no
C14 C15' C16 C16' 82(2) . . . . no
C14' C15' C16 C15 160(3) . . . . no
C14' C15' C16 C16' 105.9(18) . . . . no
C15 C15' C16 C16' -54(2) . . . . no
C16' C15' C16 C15 54(2) . . . . no
C14 C15' C16' C15 112(4) . . . . no
C14 C15' C16' C16 -134.9(17) . . . . no
C14' C15' C16' C15 139(4) . . . . no
C14' C15' C16' C16 -108(2) . . . . no
C15 C15' C16' C16 113(3) . . . . no
C16 C15' C16' C15 -113(3) . . . . no
C15 C16 C16' C15' -18.2(7) . . . . no
C15' C16 C16' C15 18.2(7) . . . . no
